data_1551600
loop_
_publ_author_name
'TOYAMA, Mari'
'IWATSUKI, Satoshi'
'NAGAO, Noriharu'

_publ_section_title
;
 Crystal Structure of
 &lt;i&gt;Trans&lt;/i&gt;(Cl),&lt;i&gt;cis&lt;/i&gt;(S)-dichlorobis(dimethyl
 sulfoxide-&lt;i&gt;S&lt;/i&gt;)(&lt;i&gt;N,N,N&lt;/i&gt;&#x2032;,&lt;i&gt;N&lt;/i&gt;&#x2032;-tetramethylethylenediamine)ruthenium(II)
;
_journal_issue 0
_journal_name_full 'X-ray Structure Analysis Online'
_journal_page_first 25
_journal_paper_doi 10.2116/xraystruct.32.25
_journal_volume 32
_journal_year 2016
_chemical_formula_moiety 'C10 H28 Cl2 N2 O2 Ru S2'
_chemical_formula_sum 'C10 H28 Cl2 N2 O2 Ru S2'
_chemical_formula_weight 444.44
_space_group_crystal_system monoclinic
_space_group_IT_number 14
_space_group_name_Hall '-P 2yn'
_space_group_name_H-M_alt 'P 1 21/n 1'
_symmetry_space_group_name_Hall '-P 2yn'
_symmetry_space_group_name_H-M 'P 1 21/n 1'
_atom_sites_solution_hydrogens geom
_atom_sites_solution_primary direct
_atom_sites_solution_secondary difmap
_cell_angle_alpha 90.0000
_cell_angle_beta 94.415(6)
_cell_angle_gamma 90.0000
_cell_formula_units_Z 4
_cell_length_a 8.616(5)
_cell_length_b 22.925(12)
_cell_length_c 8.991(5)
_cell_measurement_reflns_used 4870
_cell_measurement_temperature 173
_cell_measurement_theta_max 30.46
_cell_measurement_theta_min 2.88
_cell_volume 1770.6(17)
_computing_cell_refinement CrystalClear
_computing_data_collection 'CrystalClear (Rigaku Inc., 2007)'
_computing_data_reduction CrystalClear
_computing_molecular_graphics 'CrystalStructure 4.2'
_computing_publication_material 'CrystalStructure 4.2 (Rigaku, 2015)'
_computing_structure_refinement 'SHELXL Version 2014/7 (Sheldrick, 2008)'
_computing_structure_solution 'SIR92 (Altomare, et al., 1994)'
_diffrn_ambient_temperature 173
_diffrn_detector_area_resol_mean 7.314
_diffrn_measured_fraction_theta_full 0.996
_diffrn_measured_fraction_theta_max 0.992
_diffrn_measurement_device_type 'Rigaku Mercury70'
_diffrn_measurement_method \w
_diffrn_radiation_type 'Mo K\a'
_diffrn_radiation_wavelength 0.71075
_diffrn_reflns_av_R_equivalents 0.0893
_diffrn_reflns_Laue_measured_fraction_full 0.996
_diffrn_reflns_Laue_measured_fraction_max 0.992
_diffrn_reflns_limit_h_max 11
_diffrn_reflns_limit_h_min -11
_diffrn_reflns_limit_k_max 29
_diffrn_reflns_limit_k_min -29
_diffrn_reflns_limit_l_max 11
_diffrn_reflns_limit_l_min -11
_diffrn_reflns_number 17988
_diffrn_reflns_point_group_measured_fraction_full 0.996
_diffrn_reflns_point_group_measured_fraction_max 0.992
_diffrn_reflns_theta_full 25.242
_diffrn_reflns_theta_max 27.530
_diffrn_reflns_theta_min 3.156
_diffrn_standards_number 0
_exptl_absorpt_coefficient_mu 1.422
_exptl_absorpt_correction_T_max 0.958
_exptl_absorpt_correction_T_min 0.620
_exptl_absorpt_correction_type multi-scan
_exptl_absorpt_process_details 'REQAB (Rigaku, 1998)'
_exptl_crystal_colour yellow
_exptl_crystal_density_diffrn 1.667
_exptl_crystal_density_method 'not measured'
_exptl_crystal_description block
_exptl_crystal_F_000 912.00
_exptl_crystal_size_max 0.250
_exptl_crystal_size_mid 0.100
_exptl_crystal_size_min 0.030
_refine_diff_density_max 2.19
_refine_diff_density_min -2.23
_refine_ls_extinction_method none
_refine_ls_goodness_of_fit_ref 1.015
_refine_ls_hydrogen_treatment constr
_refine_ls_number_parameters 180
_refine_ls_number_reflns 4045
_refine_ls_number_restraints 0
_refine_ls_R_factor_all 0.0668
_refine_ls_R_factor_gt 0.0540
_refine_ls_shift/su_max 0.001
_refine_ls_structure_factor_coef Fsqd
_refine_ls_weighting_details 'w = 1/[\s^2^(Fo^2^)+(0.0642P)^2^] where P=(Fo^2^+2Fc^2^)/3'
_refine_ls_weighting_scheme calc
_refine_ls_wR_factor_gt 0.1305
_refine_ls_wR_factor_ref 0.1359
_reflns_Friedel_coverage 0.000
_reflns_number_gt 3048
_reflns_number_total 4045
_reflns_threshold_expression F^2^>2.0\s(F^2^)
_cod_data_source_file 32_25_1.txt
_cod_data_source_block trans_RuCl2_tmen_dmso2
_cod_original_cell_volume 1770.7(16)
_cod_database_code 1551600

loop_
_space_group_symop_id
_space_group_symop_operation_xyz
1 +X,+Y,+Z
2 1/2-X,1/2+Y,1/2-Z
3 -X,-Y,-Z
4 -1/2+X,-1/2-Y,-1/2+Z

loop_
_atom_site_label
_atom_site_type_symbol
_atom_site_fract_x
_atom_site_fract_y
_atom_site_fract_z
_atom_site_U_iso_or_equiv
_atom_site_adp_type
_atom_site_occupancy
_atom_site_site_symmetry_order
_atom_site_calc_flag
_atom_site_refinement_flags_posn
_atom_site_refinement_flags_adp
Ru1 Ru 0.26093(4) 0.37701(2) 0.17075(4) 0.01695(13) Uani 1 1 d . .
Cl1 Cl 0.25924(15) 0.28617(5) 0.30670(15) 0.0286(3) Uani 1 1 d . .
Cl2 Cl 0.25965(14) 0.46815(5) 0.03553(14) 0.0258(3) Uani 1 1 d . .
S1 S 0.12123(14) 0.42443(5) 0.33809(14) 0.0201(3) Uani 1 1 d . .
S2 S 0.48675(14) 0.39854(6) 0.30615(14) 0.0228(3) Uani 1 1 d . .
O1 O 0.2051(4) 0.46940(16) 0.4328(4) 0.0323(9) Uani 1 1 d . .
O2 O 0.6302(4) 0.36693(17) 0.2662(4) 0.0321(9) Uani 1 1 d . .
N1 N 0.3932(5) 0.33557(18) -0.0090(4) 0.0228(9) Uani 1 1 d . .
N2 N 0.0539(5) 0.34389(17) 0.0228(5) 0.0224(9) Uani 1 1 d . .
C1 C 0.2712(6) 0.3237(3) -0.1329(6) 0.0337(13) Uani 1 1 d . .
H1A H 0.3120 0.2957 -0.2041 0.040 Uiso 1 1 calc R U
H1B H 0.2449 0.3604 -0.1873 0.040 Uiso 1 1 calc R U
C2 C 0.1278(6) 0.2992(2) -0.0725(7) 0.0332(13) Uani 1 1 d . .
H2A H 0.1553 0.2640 -0.0121 0.040 Uiso 1 1 calc R U
H2B H 0.0527 0.2875 -0.1561 0.040 Uiso 1 1 calc R U
C3 C 0.4710(6) 0.2791(2) 0.0359(7) 0.0308(12) Uani 1 1 d . .
H3A H 0.5516 0.2862 0.1168 0.037 Uiso 1 1 calc R U
H3B H 0.5186 0.2623 -0.0499 0.037 Uiso 1 1 calc R U
H3C H 0.3935 0.2519 0.0701 0.037 Uiso 1 1 calc R U
C4 C 0.5137(6) 0.3735(2) -0.0711(6) 0.0300(12) Uani 1 1 d . .
H4A H 0.5568 0.3536 -0.1552 0.036 Uiso 1 1 calc R U
H4B H 0.5973 0.3812 0.0066 0.036 Uiso 1 1 calc R U
H4C H 0.4661 0.4104 -0.1053 0.036 Uiso 1 1 calc R U
C5 C -0.0685(6) 0.3128(2) 0.1028(6) 0.0308(12) Uani 1 1 d . .
H5A H -0.0185 0.2861 0.1768 0.037 Uiso 1 1 calc R U
H5B H -0.1362 0.2906 0.0307 0.037 Uiso 1 1 calc R U
H5C H -0.1308 0.3414 0.1530 0.037 Uiso 1 1 calc R U
C6 C -0.0292(7) 0.3868(2) -0.0812(6) 0.0318(13) Uani 1 1 d . .
H6A H -0.0754 0.4175 -0.0230 0.038 Uiso 1 1 calc R U
H6B H -0.1116 0.3667 -0.1426 0.038 Uiso 1 1 calc R U
H6C H 0.0449 0.4041 -0.1457 0.038 Uiso 1 1 calc R U
C7 C 0.0292(7) 0.3793(2) 0.4686(6) 0.0320(13) Uani 1 1 d . .
H7A H -0.0480 0.3541 0.4147 0.038 Uiso 1 1 calc R U
H7B H -0.0226 0.4041 0.5386 0.038 Uiso 1 1 calc R U
H7C H 0.1078 0.3552 0.5237 0.038 Uiso 1 1 calc R U
C8 C -0.0476(6) 0.4619(2) 0.2590(6) 0.0268(11) Uani 1 1 d . .
H8A H -0.1280 0.4334 0.2266 0.032 Uiso 1 1 calc R U
H8B H -0.0200 0.4849 0.1731 0.032 Uiso 1 1 calc R U
H8C H -0.0872 0.4878 0.3340 0.032 Uiso 1 1 calc R U
C9 C 0.4843(7) 0.3848(3) 0.5039(6) 0.0320(13) Uani 1 1 d . .
H9A H 0.4658 0.3432 0.5204 0.038 Uiso 1 1 calc R U
H9B H 0.4011 0.4077 0.5440 0.038 Uiso 1 1 calc R U
H9C H 0.5848 0.3960 0.5543 0.038 Uiso 1 1 calc R U
C10 C 0.5356(6) 0.4740(2) 0.3046(6) 0.0292(12) Uani 1 1 d . .
H10A H 0.5649 0.4850 0.2052 0.035 Uiso 1 1 calc R U
H10B H 0.6231 0.4815 0.3783 0.035 Uiso 1 1 calc R U
H10C H 0.4455 0.4972 0.3294 0.035 Uiso 1 1 calc R U

loop_
_atom_site_aniso_label
_atom_site_aniso_U_11
_atom_site_aniso_U_22
_atom_site_aniso_U_33
_atom_site_aniso_U_23
_atom_site_aniso_U_13
_atom_site_aniso_U_12
Ru1 0.0120(2) 0.0195(2) 0.0195(2) 0.00068(14) 0.00238(15) 0.00069(14)
Cl1 0.0229(7) 0.0263(6) 0.0373(8) 0.0107(5) 0.0077(6) 0.0032(5)
Cl2 0.0213(6) 0.0256(6) 0.0306(7) 0.0074(5) 0.0025(5) 0.0009(5)
S1 0.0138(6) 0.0252(6) 0.0213(6) -0.0023(5) 0.0028(5) 0.0011(4)
S2 0.0129(6) 0.0306(6) 0.0249(7) -0.0014(5) 0.0007(5) 0.0008(5)
O1 0.019(2) 0.041(2) 0.037(2) -0.0135(17) 0.0051(17) -0.0023(16)
O2 0.0111(18) 0.046(2) 0.039(2) -0.0065(18) 0.0015(16) 0.0083(16)
N1 0.018(2) 0.030(2) 0.021(2) -0.0011(17) 0.0042(17) 0.0025(17)
N2 0.019(2) 0.026(2) 0.023(2) -0.0068(17) 0.0008(17) -0.0003(17)
C1 0.024(3) 0.048(3) 0.030(3) -0.015(2) 0.003(2) 0.005(2)
C2 0.017(3) 0.039(3) 0.044(4) -0.018(3) 0.005(2) -0.001(2)
C3 0.022(3) 0.027(3) 0.045(4) -0.003(2) 0.011(2) 0.006(2)
C4 0.023(3) 0.038(3) 0.031(3) 0.000(2) 0.013(2) 0.000(2)
C5 0.020(3) 0.033(3) 0.040(3) -0.006(2) 0.004(2) -0.005(2)
C6 0.021(3) 0.043(3) 0.029(3) 0.000(2) -0.009(2) 0.002(2)
C7 0.026(3) 0.040(3) 0.032(3) 0.003(2) 0.013(2) 0.000(2)
C8 0.015(3) 0.031(3) 0.035(3) -0.001(2) 0.001(2) 0.008(2)
C9 0.018(3) 0.057(4) 0.020(3) 0.005(2) -0.004(2) 0.004(2)
C10 0.014(2) 0.037(3) 0.036(3) -0.004(2) -0.001(2) -0.007(2)

loop_
_atom_type_symbol
_atom_type_description
_atom_type_scat_dispersion_real
_atom_type_scat_dispersion_imag
_atom_type_scat_source
C C 0.0033 0.0016
;
International Tables for Crystallography
(Vol. C, Tables 4.2.6.8 and 6.1.1.4)
;
H H 0.0000 0.0000
;
International Tables for Crystallography
(Vol. C, Table 6.1.1.4)
;
Cl Cl 0.1484 0.1585
;
International Tables for Crystallography
(Vol. C, Tables 4.2.6.8 and 6.1.1.4)
;
N N 0.0061 0.0033
;
International Tables for Crystallography
(Vol. C, Tables 4.2.6.8 and 6.1.1.4)
;
O O 0.0106 0.0060
;
International Tables for Crystallography
(Vol. C, Tables 4.2.6.8 and 6.1.1.4)
;
Ru Ru -1.2594 0.8363
;
International Tables for Crystallography
(Vol. C, Tables 4.2.6.8 and 6.1.1.4)
;
S S 0.1246 0.1234
;
International Tables for Crystallography
(Vol. C, Tables 4.2.6.8 and 6.1.1.4)
;

loop_
_geom_angle_atom_site_label_1
_geom_angle_atom_site_label_2
_geom_angle_atom_site_label_3
_geom_angle
N1 Ru1 S2 90.94(12)
N1 Ru1 N2 81.77(15)
S2 Ru1 N2 171.53(11)
N1 Ru1 S1 175.34(11)
S2 Ru1 S1 90.96(6)
N2 Ru1 S1 96.64(11)
N1 Ru1 Cl1 91.29(11)
S2 Ru1 Cl1 87.38(5)
N2 Ru1 Cl1 88.46(11)
S1 Ru1 Cl1 93.05(6)
N1 Ru1 Cl2 89.24(11)
S2 Ru1 Cl2 93.00(5)
N2 Ru1 Cl2 91.22(11)
S1 Ru1 Cl2 86.42(5)
Cl1 Ru1 Cl2 179.34(4)
O1 S1 C8 103.8(2)
O1 S1 C7 104.2(3)
C8 S1 C7 98.6(3)
O1 S1 Ru1 116.82(16)
C8 S1 Ru1 114.96(19)
C7 S1 Ru1 116.13(19)
O2 S2 C10 105.6(2)
O2 S2 C9 102.9(3)
C10 S2 C9 101.4(3)
O2 S2 Ru1 117.04(16)
C10 S2 Ru1 113.61(18)
C9 S2 Ru1 114.56(19)
C4 N1 C1 107.2(4)
C4 N1 C3 107.1(4)
C1 N1 C3 108.5(4)
C4 N1 Ru1 115.2(3)
C1 N1 Ru1 104.2(3)
C3 N1 Ru1 114.2(3)
C6 N2 C5 106.8(4)
C6 N2 C2 107.1(4)
C5 N2 C2 107.0(4)
C6 N2 Ru1 117.5(3)
C5 N2 Ru1 115.3(3)
C2 N2 Ru1 102.3(3)
N1 C1 C2 110.5(5)
N1 C1 H1A 109.6
C2 C1 H1A 109.6
N1 C1 H1B 109.6
C2 C1 H1B 109.6
H1A C1 H1B 108.1
C1 C2 N2 110.3(4)
C1 C2 H2A 109.6
N2 C2 H2A 109.6
C1 C2 H2B 109.6
N2 C2 H2B 109.6
H2A C2 H2B 108.1
N1 C3 H3A 109.5
N1 C3 H3B 109.5
H3A C3 H3B 109.5
N1 C3 H3C 109.5
H3A C3 H3C 109.5
H3B C3 H3C 109.5
N1 C4 H4A 109.5
N1 C4 H4B 109.5
H4A C4 H4B 109.5
N1 C4 H4C 109.5
H4A C4 H4C 109.5
H4B C4 H4C 109.5
N2 C5 H5A 109.5
N2 C5 H5B 109.5
H5A C5 H5B 109.5
N2 C5 H5C 109.5
H5A C5 H5C 109.5
H5B C5 H5C 109.5
N2 C6 H6A 109.5
N2 C6 H6B 109.5
H6A C6 H6B 109.5
N2 C6 H6C 109.5
H6A C6 H6C 109.5
H6B C6 H6C 109.5
S1 C7 H7A 109.5
S1 C7 H7B 109.5
H7A C7 H7B 109.5
S1 C7 H7C 109.5
H7A C7 H7C 109.5
H7B C7 H7C 109.5
S1 C8 H8A 109.5
S1 C8 H8B 109.5
H8A C8 H8B 109.5
S1 C8 H8C 109.5
H8A C8 H8C 109.5
H8B C8 H8C 109.5
S2 C9 H9A 109.5
S2 C9 H9B 109.5
H9A C9 H9B 109.5
S2 C9 H9C 109.5
H9A C9 H9C 109.5
H9B C9 H9C 109.5
S2 C10 H10A 109.5
S2 C10 H10B 109.5
H10A C10 H10B 109.5
S2 C10 H10C 109.5
H10A C10 H10C 109.5
H10B C10 H10C 109.5

loop_
_geom_bond_atom_site_label_1
_geom_bond_atom_site_label_2
_geom_bond_distance
Ru1 N1 2.258(4)
Ru1 S2 2.2687(16)
Ru1 N2 2.272(4)
Ru1 S1 2.2745(14)
Ru1 Cl1 2.4155(15)
Ru1 Cl2 2.4168(15)
S1 O1 1.488(4)
S1 C8 1.788(5)
S1 C7 1.794(5)
S2 O2 1.500(4)
S2 C10 1.782(5)
S2 C9 1.807(5)
N1 C4 1.494(6)
N1 C1 1.497(6)
N1 C3 1.499(6)
N2 C6 1.500(6)
N2 C5 1.502(7)
N2 C2 1.508(6)
C1 C2 1.498(8)
C1 H1A 0.9900
C1 H1B 0.9900
C2 H2A 0.9900
C2 H2B 0.9900
C3 H3A 0.9800
C3 H3B 0.9800
C3 H3C 0.9800
C4 H4A 0.9800
C4 H4B 0.9800
C4 H4C 0.9800
C5 H5A 0.9800
C5 H5B 0.9800
C5 H5C 0.9800
C6 H6A 0.9800
C6 H6B 0.9800
C6 H6C 0.9800
C7 H7A 0.9800
C7 H7B 0.9800
C7 H7C 0.9800
C8 H8A 0.9800
C8 H8B 0.9800
C8 H8C 0.9800
C9 H9A 0.9800
C9 H9B 0.9800
C9 H9C 0.9800
C10 H10A 0.9800
C10 H10B 0.9800
C10 H10C 0.9800

loop_
_geom_torsion_atom_site_label_1
_geom_torsion_atom_site_label_2
_geom_torsion_atom_site_label_3
_geom_torsion_atom_site_label_4
_geom_torsion
C4 N1 C1 C2 -165.7(4)
C3 N1 C1 C2 79.0(5)
Ru1 N1 C1 C2 -43.1(5)
N1 C1 C2 N2 65.5(6)
C6 N2 C2 C1 76.7(5)
C5 N2 C2 C1 -169.0(5)
Ru1 N2 C2 C1 -47.5(5)
